data_4508710
loop_
_publ_author_name
'Saha, Binoy K.'
'Nangia, Ashwini'
'Nicoud, Jean-Fran\,cois'

_publ_section_title
;
 Using Halogen&#x00B7;&#x00B7;&#x00B7;Halogen Interactions to Direct
 Noncentrosymmetric Crystal Packing in Dipolar Organic Molecules
;
_journal_issue 6
_journal_name_full 'Crystal Growth &amp; Design'
_journal_page_first 1278
_journal_paper_doi 10.1021/cg060117k
_journal_volume 6
_journal_year 2006
_chemical_formula_moiety 'C5 H4 Br N O'
_chemical_formula_sum 'C5 H4 Br N O'
_chemical_formula_weight 174.00
_chemical_name_common 2-bromo-3-hydroxypyridine
_chemical_name_systematic
; 
 2-bromo-3-hydroxypyridine
;
_space_group_IT_number 33
_symmetry_cell_setting orthorhombic
_symmetry_space_group_name_Hall 'P 2c -2n'
_symmetry_space_group_name_H-M 'P n a 21'
_atom_sites_solution_hydrogens geom
_atom_sites_solution_primary direct
_atom_sites_solution_secondary difmap
_audit_creation_method SHELXL-97
_cell_angle_alpha 90.00
_cell_angle_beta 90.00
_cell_angle_gamma 90.00
_cell_formula_units_Z 4
_cell_length_a 11.5563(12)
_cell_length_b 12.7285(13)
_cell_length_c 3.8875(4)
_cell_measurement_reflns_used 1751
_cell_measurement_temperature 100(2)
_cell_measurement_theta_max 26.01
_cell_measurement_theta_min 3.20
_cell_volume 571.83(10)
_computing_cell_refinement 'Bruker SMART'
_computing_data_collection 'Bruker SMART'
_computing_data_reduction 'Bruker SAINT'
_computing_molecular_graphics 'Bruker SHELXTL'
_computing_publication_material 'Bruker SHELXTL'
_computing_structure_refinement 'SHELXL-97 (Sheldrick, 1997)'
_computing_structure_solution 'SHELXS-97 (Sheldrick, 1990)'
_diffrn_ambient_temperature 100(2)
_diffrn_measured_fraction_theta_full 0.998
_diffrn_measured_fraction_theta_max 0.998
_diffrn_measurement_device_type 'CCD area detector'
_diffrn_measurement_method 'phi and omega scans'
_diffrn_radiation_monochromator graphite
_diffrn_radiation_source 'fine-focus sealed tube'
_diffrn_radiation_type MoK\a
_diffrn_radiation_wavelength 0.71073
_diffrn_reflns_av_R_equivalents 0.0175
_diffrn_reflns_av_sigmaI/netI 0.0275
_diffrn_reflns_limit_h_max 14
_diffrn_reflns_limit_h_min -9
_diffrn_reflns_limit_k_max 14
_diffrn_reflns_limit_k_min -15
_diffrn_reflns_limit_l_max 4
_diffrn_reflns_limit_l_min -3
_diffrn_reflns_number 1950
_diffrn_reflns_theta_full 26.01
_diffrn_reflns_theta_max 26.01
_diffrn_reflns_theta_min 2.38
_exptl_absorpt_coefficient_mu 7.074
_exptl_absorpt_correction_T_max 0.4375
_exptl_absorpt_correction_T_min 0.2254
_exptl_absorpt_correction_type multi-scan
_exptl_absorpt_process_details 'SADABS - Bruker Nonius area detector scaling and absorption correction - V2.10'
_exptl_crystal_colour colorless
_exptl_crystal_density_diffrn 2.021
_exptl_crystal_density_method 'not measured'
_exptl_crystal_description block
_exptl_crystal_F_000 336
_exptl_crystal_size_max 0.30
_exptl_crystal_size_mid 0.25
_exptl_crystal_size_min 0.14
_refine_diff_density_max 0.632
_refine_diff_density_min -0.613
_refine_diff_density_rms 0.085
_refine_ls_abs_structure_details 'Flack H D (1983), Acta Cryst. A39, 876-881'
_refine_ls_abs_structure_Flack 0.028(17)
_refine_ls_extinction_method none
_refine_ls_goodness_of_fit_ref 1.041
_refine_ls_hydrogen_treatment mixed
_refine_ls_matrix_type full
_refine_ls_number_parameters 77
_refine_ls_number_reflns 833
_refine_ls_number_restraints 1
_refine_ls_restrained_S_all 1.040
_refine_ls_R_factor_all 0.0207
_refine_ls_R_factor_gt 0.0198
_refine_ls_shift/su_max 0.001
_refine_ls_shift/su_mean 0.000
_refine_ls_structure_factor_coef Fsqd
_refine_ls_weighting_details 'calc w=1/[\s^2^(Fo^2^)+(0.0342P)^2^+0.0000P] where P=(Fo^2^+2Fc^2^)/3'
_refine_ls_weighting_scheme calc
_refine_ls_wR_factor_gt 0.0502
_refine_ls_wR_factor_ref 0.0507
_reflns_number_gt 797
_reflns_number_total 833
_reflns_threshold_expression >2sigma(I)
_cod_data_source_file cg060117ksup1.cif
_cod_data_source_block an275
_cod_original_sg_symbol_H-M Pna2(1)
_cod_database_code 4508710

loop_
_symmetry_equiv_pos_as_xyz
'x, y, z'
'-x, -y, z+1/2'
'x+1/2, -y+1/2, z'
'-x+1/2, y+1/2, z+1/2'

loop_
_atom_site_label
_atom_site_type_symbol
_atom_site_fract_x
_atom_site_fract_y
_atom_site_fract_z
_atom_site_U_iso_or_equiv
_atom_site_adp_type
_atom_site_occupancy
_atom_site_symmetry_multiplicity
_atom_site_calc_flag
_atom_site_refinement_flags
Br1 Br 0.438001(19) 0.393166(18) 0.88470(14) 0.01590(12) Uani 1 1 d .
N1 N 0.4711(2) 0.20074(18) 0.5752(7) 0.0158(5) Uani 1 1 d .
C4 C 0.3249(2) 0.0863(2) 0.3587(15) 0.0200(7) Uani 1 1 d .
H4 H 0.3046 0.0217 0.2524 0.024 Uiso 1 1 calc R
C5 C 0.4394(2) 0.11108(19) 0.418(3) 0.0180(11) Uani 1 1 d .
H5 H 0.4977 0.0633 0.3453 0.022 Uiso 1 1 calc R
C1 C 0.3892(2) 0.2667(2) 0.6718(8) 0.0148(6) Uani 1 1 d .
C2 C 0.2696(3) 0.2494(2) 0.6193(8) 0.0155(6) Uani 1 1 d .
O1 O 0.1953(2) 0.32195(18) 0.7307(7) 0.0209(5) Uani 1 1 d .
C3 C 0.2404(2) 0.1565(2) 0.4555(8) 0.0175(7) Uani 1 1 d .
H3 H 0.1614 0.1411 0.4098 0.021 Uiso 1 1 calc R
H1 H 0.142(4) 0.300(3) 0.730(12) 0.035(14) Uiso 1 1 d .

loop_
_atom_site_aniso_label
_atom_site_aniso_U_11
_atom_site_aniso_U_22
_atom_site_aniso_U_33
_atom_site_aniso_U_23
_atom_site_aniso_U_13
_atom_site_aniso_U_12
Br1 0.01428(17) 0.01469(17) 0.01872(18) -0.00103(18) -0.00117(16) -0.00268(8)
N1 0.0132(11) 0.0160(13) 0.0181(14) 0.0018(12) 0.0006(11) 0.0004(10)
C4 0.0209(14) 0.0148(11) 0.024(2) 0.0004(18) -0.0002(17) -0.0034(11)
C5 0.0178(15) 0.0137(14) 0.022(3) 0.0018(18) 0.0021(15) 0.0023(9)
C1 0.0150(14) 0.0120(13) 0.0174(15) 0.0012(12) 0.0000(14) -0.0039(11)
C2 0.0125(13) 0.0153(16) 0.0188(16) 0.0015(13) -0.0007(13) -0.0013(11)
O1 0.0110(10) 0.0180(11) 0.0338(13) -0.0055(11) -0.0009(10) 0.0004(9)
C3 0.0131(12) 0.0172(13) 0.0223(19) 0.0008(12) -0.0005(12) -0.0028(11)

loop_
_atom_type_symbol
_atom_type_description
_atom_type_scat_dispersion_real
_atom_type_scat_dispersion_imag
_atom_type_scat_source
C C 0.0033 0.0016 'International Tables Vol C Tables 4.2.6.8 and 6.1.1.4'
H H 0.0000 0.0000 'International Tables Vol C Tables 4.2.6.8 and 6.1.1.4'
N N 0.0061 0.0033 'International Tables Vol C Tables 4.2.6.8 and 6.1.1.4'
O O 0.0106 0.0060 'International Tables Vol C Tables 4.2.6.8 and 6.1.1.4'
Br Br -0.2901 2.4595 'International Tables Vol C Tables 4.2.6.8 and 6.1.1.4'

loop_
_geom_angle_atom_site_label_1
_geom_angle_atom_site_label_2
_geom_angle_atom_site_label_3
_geom_angle
C1 N1 C5 118.3(3)
C3 C4 C5 119.2(4)
C3 C4 H4 120.4
C5 C4 H4 120.4
N1 C5 C4 122.1(4)
N1 C5 H5 119.0
C4 C5 H5 119.0
N1 C1 C2 124.1(3)
N1 C1 Br1 116.8(2)
C2 C1 Br1 119.1(2)
O1 C2 C3 125.7(3)
O1 C2 C1 118.3(3)
C3 C2 C1 116.0(3)
C2 O1 H1 107(4)
C4 C3 C2 120.4(3)
C4 C3 H3 119.8
C2 C3 H3 119.8

loop_
_geom_bond_atom_site_label_1
_geom_bond_atom_site_label_2
_geom_bond_distance
Br1 C1 1.895(3)
N1 C1 1.320(4)
N1 C5 1.346(6)
C4 C3 1.376(4)
C4 C5 1.380(4)
C4 H4 0.9500
C5 H5 0.9500
C1 C2 1.414(4)
C2 O1 1.333(4)
C2 C3 1.385(4)
O1 H1 0.67(5)
C3 H3 0.9500
